data_9010199
loop_
_publ_author_name
'Della Ventura, G.'
'Bellatreccia, F.'
'Parodi, G. C.'
'Camara, F.'
'Piccinini, M.'

_publ_section_title
;
 Single-crystal FTIR and X-ray study of vishnevite, ideally
 [Na6(SO4)][Na2(H2O)2](Si6Al6O24)
 Sample: Pi4
;
_journal_name_full 'American Mineralogist'
_journal_page_first 713
_journal_page_last 721
_journal_paper_doi 10.2138/am.2007.2197
_journal_volume 92
_journal_year 2007
_chemical_compound_source 'Latium, Italy'
_chemical_formula_sum 'Al3 K1.29 Na1.88 O14.62 S0.29 Si3'
_chemical_name_mineral Vishnevite
_space_group_IT_number 173
_symmetry_space_group_name_Hall 'P 6c'
_symmetry_space_group_name_H-M 'P 63'
_cell_angle_alpha 90
_cell_angle_beta 90
_cell_angle_gamma 120
_cell_length_a 12.7228
_cell_length_b 12.7228
_cell_length_c 5.1980
_cell_formula_units_Z 2
_cell_volume 728.672
_database_code_amcsd 0004320
_exptl_crystal_density_diffrn 2.288
_cod_original_formula_sum 'Na1.88 K1.29 Al3 Si3 S.29 O14.62'
_cod_database_code 9010199

loop_
_space_group_symop_operation_xyz
x,y,z
x-y,x,1/2+z
-y,x-y,z
-x,-y,1/2+z
-x+y,-x,z
y,-x+y,1/2+z

loop_
_atom_site_aniso_label
_atom_site_aniso_U_11
_atom_site_aniso_U_22
_atom_site_aniso_U_33
_atom_site_aniso_U_12
_atom_site_aniso_U_13
_atom_site_aniso_U_23
Na1 0.01900 0.01900 0.06400 0.01000 0.00000 0.00000
Na2 0.01700 0.03900 0.02300 0.02000 -0.00400 -0.00500
K 0.03800 0.06500 0.03200 0.03400 -0.00300 -0.00600
Al 0.00900 0.01000 0.00800 0.00600 0.00000 0.00100
Si 0.00800 0.00900 0.00800 0.00500 0.00000 0.00100
S 0.04000 0.04000 0.05700 0.02000 0.00000 0.00000
O1 0.01000 0.02600 0.01800 0.01100 0.00200 0.00000
O2 0.02200 0.01400 0.03500 0.01100 0.00600 0.00400
O3 0.01400 0.02700 0.01100 0.01100 0.00200 0.00400
O4 0.02100 0.02400 0.01100 0.01500 -0.00100 0.00500

loop_
_atom_site_label
_atom_site_fract_x
_atom_site_fract_y
_atom_site_fract_z
_atom_site_occupancy
_atom_site_U_iso_or_equiv
Na1 0.66667 0.33333 0.13330 0.83000 0.03400
Na2 0.11410 0.22580 0.29400 0.35000 0.02400
K 0.14580 0.28940 0.28930 0.43000 0.04200
Al 0.33840 0.41440 0.75700 1.00000 0.00900
Si 0.08340 0.41340 0.75620 1.00000 0.00800
S 0.00000 0.00000 0.29180 0.29000 0.04500
O1 0.20190 0.40440 0.67990 1.00000 0.01700
O2 0.11920 0.55350 0.73320 1.00000 0.02300
O3 0.03860 0.35990 0.04190 1.00000 0.01800
O4 0.32790 0.35270 0.05970 1.00000 0.01700
O51 0.06150 0.11330 0.67250 0.22000 0.15000
O52 0.04960 0.10900 0.95410 0.25000 0.13900
O6 0.61840 0.30430 0.68930 0.33000 0.06200
O7 0.00000 0.00000 0.07370 0.22000 0.06800

loop_
_cod_related_entry_id
_cod_related_entry_database
_cod_related_entry_code
1 AMCSD 0004320
